data_4348094
loop_
_publ_author_name
'Zhao, Tian-Meng'
'Chen, Sa'
'Shang, Ran'
'Wang, Bing-Wu'
'Wang, Zhe-Ming'
'Gao, Song'

_publ_section_title
;
 Perovskite-Like Polar Lanthanide Formate Frameworks of
 [NH<sub>2</sub>NH<sub>3</sub>][Ln(HCOO)<sub>4</sub>] (Ln = Tb-Lu and Y):
 Synthesis, Structures, Magnetism, and Anisotropic Thermal Expansion.
;
_journal_issue 20
_journal_name_full 'Inorganic chemistry'
_journal_page_first 10075
_journal_page_last 10082
_journal_paper_doi 10.1021/acs.inorgchem.6b00952
_journal_volume 55
_journal_year 2016
_chemical_formula_sum 'C4 H9 Lu N2 O8'
_chemical_formula_weight 388.10
_space_group_IT_number 29
_space_group_name_Hall 'P 2c -2ac'
_space_group_name_H-M_alt 'P c a 21'
_symmetry_cell_setting orthorhombic
_symmetry_space_group_name_H-M 'P c a 21'
_atom_sites_solution_hydrogens geom
_atom_sites_solution_primary direct
_atom_sites_solution_secondary difmap
_audit_creation_method SHELXL-97
_cell_angle_alpha 90.00
_cell_angle_beta 90.00
_cell_angle_gamma 90.00
_cell_formula_units_Z 4
_cell_length_a 18.1048(5)
_cell_length_b 6.5261(2)
_cell_length_c 7.5044(2)
_cell_measurement_reflns_used 8911
_cell_measurement_temperature 180.0
_cell_measurement_theta_max 30.3490
_cell_measurement_theta_min 3.8030
_cell_volume 886.67(4)
_computing_cell_refinement 'CrysAlisPro (Agilent Technologies, 2013)'
_computing_data_collection 'CrysAlisPro (Agilent Technologies, 2013)'
_computing_data_reduction 'CrysAlisPro (Agilent Technologies, 2013)'
_computing_molecular_graphics 'Bruker SHELXTL V5.1 (Sheldrick, 1998)'
_computing_publication_material 'SHELXL-97 (Sheldrick, 1997)'
_computing_structure_refinement 'SHELXL-97 (Sheldrick, 1997)'
_computing_structure_solution 'SHELXS-97 (Sheldrick, 1990)'
_diffrn_ambient_temperature 180.0
_diffrn_detector_area_resol_mean 10.3914
_diffrn_measured_fraction_theta_full 0.997
_diffrn_measured_fraction_theta_max 0.997
_diffrn_measurement_device_type 'SuperNova, Dual, Cu at zero, AtlasCCD'
_diffrn_measurement_method '\w scans'
_diffrn_radiation_monochromator mirror
_diffrn_radiation_source 'SuperNova (Mo) X-ray Source'
_diffrn_radiation_type MoK\a
_diffrn_radiation_wavelength 0.71073
_diffrn_reflns_av_R_equivalents 0.0622
_diffrn_reflns_av_sigmaI/netI 0.0328
_diffrn_reflns_limit_h_max 23
_diffrn_reflns_limit_h_min -24
_diffrn_reflns_limit_k_max 8
_diffrn_reflns_limit_k_min -8
_diffrn_reflns_limit_l_max 9
_diffrn_reflns_limit_l_min -9
_diffrn_reflns_number 13446
_diffrn_reflns_theta_full 28.26
_diffrn_reflns_theta_max 28.26
_diffrn_reflns_theta_min 3.53
_diffrn_standards_decay_% 0
_exptl_absorpt_coefficient_mu 11.166
_exptl_absorpt_correction_T_max 0.451
_exptl_absorpt_correction_T_min 0.076
_exptl_absorpt_correction_type gaussian
_exptl_absorpt_process_details
;
CrysAlisPro, Agilent Technologies,
Version 1.171.36.32 (release 02-08-2013 CrysAlis171 .NET)
(compiled Aug  2 2013,16:46:58)
Numerical absorption correction based on gaussian integration over
a multifaceted crystal model
;
_exptl_crystal_colour colorless
_exptl_crystal_density_diffrn 2.907
_exptl_crystal_density_method 'not measured'
_exptl_crystal_description plate
_exptl_crystal_F_000 728
_exptl_crystal_size_max 0.260
_exptl_crystal_size_mid 0.258
_exptl_crystal_size_min 0.096
_refine_diff_density_max 1.035
_refine_diff_density_min -1.193
_refine_diff_density_rms 0.145
_refine_ls_abs_structure_details 'Flack H D (1983), Acta Cryst. A39, 876-881'
_refine_ls_abs_structure_Flack -0.005(12)
_refine_ls_extinction_coef 0.0081(3)
_refine_ls_extinction_expression Fc^*^=kFc[1+0.001xFc^2^\l^3^/sin(2\q)]^-1/4^
_refine_ls_extinction_method SHELXL
_refine_ls_goodness_of_fit_ref 1.055
_refine_ls_hydrogen_treatment mixed
_refine_ls_matrix_type full
_refine_ls_number_parameters 144
_refine_ls_number_reflns 2185
_refine_ls_number_restraints 6
_refine_ls_restrained_S_all 1.054
_refine_ls_R_factor_all 0.0216
_refine_ls_R_factor_gt 0.0199
_refine_ls_shift/su_max 0.001
_refine_ls_shift/su_mean 0.000
_refine_ls_structure_factor_coef Fsqd
_refine_ls_weighting_details 'calc w=1/[\s^2^(Fo^2^)+(0.0207P)^2^+0.0000P] where P=(Fo^2^+2Fc^2^)/3'
_refine_ls_weighting_scheme calc
_refine_ls_wR_factor_gt 0.0441
_refine_ls_wR_factor_ref 0.0450
_reflns_number_gt 2078
_reflns_number_total 2185
_reflns_threshold_expression >2sigma(I)
_cod_data_source_file ic6b00952_si_002.cif
_cod_data_source_block Lu-NH2NH3-180K
_cod_original_sg_symbol_H-M 'P ca2(1)'
_cod_database_code 4348094

loop_
_symmetry_equiv_pos_as_xyz
'x, y, z'
'-x, -y, z+1/2'
'x+1/2, -y, z'
'-x+1/2, y, z+1/2'

loop_
_atom_site_label
_atom_site_type_symbol
_atom_site_fract_x
_atom_site_fract_y
_atom_site_fract_z
_atom_site_U_iso_or_equiv
_atom_site_adp_type
_atom_site_occupancy
_atom_site_symmetry_multiplicity
_atom_site_calc_flag
_atom_site_refinement_flags
Lu1 Lu 0.397839(7) 0.79069(2) 0.26597(5) 0.00549(7) Uani 1 1 d .
O1 O 0.42579(17) 0.5954(5) 0.5255(4) 0.0112(7) Uani 1 1 d .
O2 O 0.49466(17) 0.3969(5) 0.6973(4) 0.0135(7) Uani 1 1 d .
O3 O 0.32078(19) 0.8818(6) 0.4833(4) 0.0180(7) Uani 1 1 d .
O4 O 0.2168(2) 0.7955(5) 0.6155(6) 0.0188(8) Uani 1 1 d .
O5 O 0.34879(16) 0.4647(5) 0.2216(4) 0.0140(8) Uani 1 1 d .
O6 O 0.3749(2) 0.1356(5) 0.1905(4) 0.0144(7) Uani 1 1 d .
O7 O 0.48802(17) 0.9698(5) 0.4097(4) 0.0130(7) Uani 1 1 d .
O8 O 0.5817(2) 1.1808(5) 0.4633(4) 0.0119(7) Uani 1 1 d .
C1 C 0.4872(2) 0.5270(7) 0.5788(6) 0.0113(9) Uani 1 1 d .
H1 H 0.5306 0.5791 0.5242 0.014 Uiso 1 1 calc R
C2 C 0.2643(3) 0.9179(7) 0.5703(6) 0.0151(10) Uani 1 1 d .
H2 H 0.2570 1.0561 0.6060 0.018 Uiso 1 1 calc R
C3 C 0.3635(3) 0.2892(6) 0.2845(11) 0.0124(11) Uani 1 1 d .
H3 H 0.3661 0.2742 0.4103 0.015 Uiso 1 1 calc R
C4 C 0.5411(3) 1.0760(6) 0.3619(6) 0.0116(9) Uani 1 1 d .
H4 H 0.5521 1.0787 0.2382 0.014 Uiso 1 1 calc R
N1 N 0.3181(2) 0.5246(6) 0.7854(7) 0.0168(9) Uani 1 1 d D
H11 H 0.3262 0.5984 0.8864 0.025 Uiso 1 1 calc R
H12 H 0.2697 0.5351 0.7537 0.025 Uiso 1 1 calc R
H13 H 0.3470 0.5742 0.6960 0.025 Uiso 1 1 calc R
N2 N 0.3362(3) 0.3126(7) 0.8172(6) 0.0222(11) Uani 1 1 d D
H21 H 0.3817(18) 0.285(4) 0.770(8) 0.033 Uiso 1 1 d D
H22 H 0.337(4) 0.289(4) 0.9373(17) 0.033 Uiso 1 1 d D

loop_
_atom_site_aniso_label
_atom_site_aniso_U_11
_atom_site_aniso_U_22
_atom_site_aniso_U_33
_atom_site_aniso_U_23
_atom_site_aniso_U_13
_atom_site_aniso_U_12
Lu1 0.00375(9) 0.00463(10) 0.00808(9) -0.00002(16) 0.00024(13) 0.00027(5)
O1 0.0089(16) 0.0111(17) 0.0135(15) 0.0012(12) -0.0022(12) 0.0019(13)
O2 0.0126(16) 0.0147(17) 0.0131(13) 0.0058(13) -0.0001(12) 0.0045(13)
O3 0.0080(16) 0.024(2) 0.0221(17) 0.0004(16) 0.0075(13) 0.0042(16)
O4 0.0063(17) 0.0155(19) 0.035(2) 0.0063(15) 0.0094(17) -0.0028(13)
O5 0.0097(15) 0.0081(14) 0.024(2) -0.0010(12) -0.0043(11) 0.0012(12)
O6 0.0206(18) 0.0047(16) 0.0178(15) 0.0003(14) 0.0005(14) 0.0008(15)
O7 0.0114(16) 0.0120(16) 0.0156(16) -0.0018(13) -0.0009(12) -0.0032(13)
O8 0.0133(17) 0.0107(16) 0.0118(17) -0.0020(13) -0.0050(14) -0.0027(13)
C1 0.009(2) 0.015(2) 0.010(2) -0.0017(18) -0.0005(15) 0.0000(18)
C2 0.014(3) 0.008(2) 0.024(3) 0.0009(17) 0.0047(17) 0.0030(18)
C3 0.015(2) 0.0068(18) 0.015(3) 0.000(2) -0.003(3) -0.0017(15)
C4 0.016(2) 0.007(2) 0.012(2) 0.0005(17) -0.0019(17) 0.0003(18)
N1 0.0178(18) 0.0159(17) 0.017(2) -0.003(2) -0.003(2) -0.0010(14)
N2 0.021(2) 0.020(2) 0.026(3) 0.0078(16) -0.0042(17) -0.0018(18)

loop_
_atom_type_symbol
_atom_type_description
_atom_type_scat_dispersion_real
_atom_type_scat_dispersion_imag
_atom_type_scat_source
C C 0.0033 0.0016 'International Tables Vol C Tables 4.2.6.8 and 6.1.1.4'
H H 0.0000 0.0000 'International Tables Vol C Tables 4.2.6.8 and 6.1.1.4'
N N 0.0061 0.0033 'International Tables Vol C Tables 4.2.6.8 and 6.1.1.4'
O O 0.0106 0.0060 'International Tables Vol C Tables 4.2.6.8 and 6.1.1.4'
Lu Lu -0.4720 5.8584 'International Tables Vol C Tables 4.2.6.8 and 6.1.1.4'

loop_
_geom_angle_atom_site_label_1
_geom_angle_atom_site_label_2
_geom_angle_atom_site_label_3
_geom_angle
_geom_angle_site_symmetry_1
_geom_angle_site_symmetry_3
O3 Lu1 O7 88.00(13) . .
O3 Lu1 O8 143.09(13) . 2_674
O7 Lu1 O8 108.01(12) . 2_674
O3 Lu1 O5 96.30(13) . .
O7 Lu1 O5 144.01(11) . .
O8 Lu1 O5 89.67(11) 2_674 .
O3 Lu1 O2 144.73(12) . 2_664
O7 Lu1 O2 77.20(11) . 2_664
O8 Lu1 O2 72.17(12) 2_674 2_664
O5 Lu1 O2 78.99(10) . 2_664
O3 Lu1 O6 79.07(12) . 1_565
O7 Lu1 O6 75.54(12) . 1_565
O8 Lu1 O6 73.46(11) 2_674 1_565
O5 Lu1 O6 140.39(11) . 1_565
O2 Lu1 O6 126.08(11) 2_664 1_565
O3 Lu1 O4 78.24(14) . 4_554
O7 Lu1 O4 148.04(11) . 4_554
O8 Lu1 O4 70.73(14) 2_674 4_554
O5 Lu1 O4 66.99(10) . 4_554
O2 Lu1 O4 128.89(12) 2_664 4_554
O6 Lu1 O4 73.60(11) 1_565 4_554
O3 Lu1 O1 71.18(12) . .
O7 Lu1 O1 74.65(11) . .
O8 Lu1 O1 144.41(11) 2_674 .
O5 Lu1 O1 73.08(10) . .
O2 Lu1 O1 74.06(10) 2_664 .
O6 Lu1 O1 138.13(11) 1_565 .
O4 Lu1 O1 125.77(12) 4_554 .
C1 O1 Lu1 129.5(3) . .
C1 O2 Lu1 127.2(3) . 2_665
C2 O3 Lu1 163.0(4) . .
C2 O4 Lu1 139.4(3) . 4
C3 O5 Lu1 133.8(3) . .
C3 O6 Lu1 131.5(4) . 1_545
C4 O7 Lu1 134.9(3) . .
C4 O8 Lu1 137.0(3) . 2_675
O2 C1 O1 124.6(4) . .
O2 C1 H1 117.7 . .
O1 C1 H1 117.7 . .
O4 C2 O3 127.2(4) . .
O4 C2 H2 116.4 . .
O3 C2 H2 116.4 . .
O6 C3 O5 123.5(7) . .
O6 C3 H3 118.2 . .
O5 C3 H3 118.2 . .
O7 C4 O8 125.6(4) . .
O7 C4 H4 117.2 . .
O8 C4 H4 117.2 . .
N2 N1 H11 109.5 . .
N2 N1 H12 109.5 . .
H11 N1 H12 109.5 . .
N2 N1 H13 109.5 . .
H11 N1 H13 109.5 . .
H12 N1 H13 109.5 . .
N1 N2 H21 109.4(12) . .
N1 N2 H22 109.2(12) . .
H21 N2 H22 109.0(16) . .

loop_
_geom_bond_atom_site_label_1
_geom_bond_atom_site_label_2
_geom_bond_distance
_geom_bond_site_symmetry_2
Lu1 O3 2.227(3) .
Lu1 O7 2.280(3) .
Lu1 O8 2.309(3) 2_674
Lu1 O5 2.329(3) .
Lu1 O2 2.356(3) 2_664
Lu1 O6 2.358(3) 1_565
Lu1 O4 2.363(4) 4_554
Lu1 O1 2.382(3) .
O1 C1 1.263(5) .
O2 C1 1.237(5) .
O2 Lu1 2.356(3) 2_665
O3 C2 1.236(6) .
O4 C2 1.222(6) .
O4 Lu1 2.363(4) 4
O5 C3 1.267(6) .
O6 C3 1.243(6) .
O6 Lu1 2.358(3) 1_545
O7 C4 1.238(5) .
O8 C4 1.259(5) .
O8 Lu1 2.309(3) 2_675
C1 H1 0.9500 .
C2 H2 0.9500 .
C3 H3 0.9500 .
C4 H4 0.9500 .
N1 N2 1.442(6) .
N1 H11 0.9100 .
N1 H12 0.9100 .
N1 H13 0.9100 .
N2 H21 0.914(10) .
N2 H22 0.914(10) .

loop_
_geom_hbond_atom_site_label_D
_geom_hbond_atom_site_label_H
_geom_hbond_atom_site_label_A
_geom_hbond_distance_DH
_geom_hbond_distance_HA
_geom_hbond_distance_DA
_geom_hbond_angle_DHA
_geom_hbond_site_symmetry_A
C2 H2 O6 0.95 2.52 3.030(6) 113.4 4_565
C4 H4 O7 0.95 2.59 3.447(5) 150.3 2_674
N1 H11 O4 0.91 2.28 3.108(7) 150.5 4
N1 H11 O8 0.91 2.28 2.961(6) 131.6 2_675
N1 H12 O4 0.91 2.21 2.849(5) 126.7 .
N1 H12 O5 0.91 2.21 3.084(5) 161.5 4
N1 H13 O1 0.91 1.92 2.796(6) 160.6 .
N1 H13 O3 0.91 2.61 3.252(6) 128.4 .
N2 H21 O2 0.914(10) 2.24(3) 3.057(6) 148(3) .
N2 H22 O5 0.914(10) 2.43(2) 3.201(5) 142(2) 1_556
N2 H22 O6 0.914(10) 2.254(17) 3.110(5) 156(3) 1_556
